data_4109921
loop_
_publ_author_name
'Juan-Manuel Herrera'
'Simon J. A. Pope'
'Anthony J. H. M. Meijer'
'Timothy L. Easun'
'Harry Adams'
'Wassim Z. Alsindi'
'Xue-Zhong Sun'
'Michael W. George'
'Stephen Faulkner'
'Michael D. Ward'

_publ_contact_author
; 
        Prof. Mike Ward
        Department of Chemistry
        University of Sheffield
        SHEFFIELD
        S3 7HF
;
_publ_contact_author_email m.d.ward@sheffield.ac.uk
_publ_contact_author_fax '0114 2229346'
_publ_section_title
;
 Photophysical and Structural Properties of Cyanoruthenate Complexes of
 Hexaazatriphenylene
;
_journal_name_full 'Journal of the American Chemical Society'
_journal_page_first 11491
_journal_page_last 11504
_journal_paper_doi 10.1021/ja072672w
_journal_volume 129
_journal_year 2007
_chemical_formula_sum 'C16 H14 N10 Na2 O4 Ru'
_chemical_formula_weight 557.42
_chemical_name_systematic
;

 ?

;
_space_group_IT_number 14
_symmetry_cell_setting monoclinic
_symmetry_space_group_name_Hall '-P 2yn'
_symmetry_space_group_name_H-M 'P 1 21/n 1'
_atom_sites_solution_hydrogens geom
_atom_sites_solution_primary direct
_atom_sites_solution_secondary difmap
_audit_creation_method SHELXL-97
_cell_angle_alpha 90.00
_cell_angle_beta 107.354(5)
_cell_angle_gamma 90.00
_cell_formula_units_Z 4
_cell_length_a 9.862(3)
_cell_length_b 16.668(5)
_cell_length_c 13.171(4)
_cell_measurement_reflns_used 868
_cell_measurement_temperature 150(2)
_cell_measurement_theta_max 54.703
_cell_measurement_theta_min 4.888
_cell_volume 2066.5(11)
_computing_cell_refinement 'Bruker XSCANS'
_computing_data_collection 'Bruker XSCANS'
_computing_data_reduction 'Bruker SHELXTL'
_computing_molecular_graphics 'Bruker SHELXTL'
_computing_publication_material 'Bruker SHELXTL'
_computing_structure_refinement 'SHELXL-97 (Sheldrick, 1997)'
_computing_structure_solution 'SHELXS-97 (Sheldrick, 1990)'
_diffrn_ambient_temperature 150(2)
_diffrn_measured_fraction_theta_full 0.976
_diffrn_measured_fraction_theta_max 0.976
_diffrn_measurement_device_type 'Bruker SMART CCD area detector'
_diffrn_measurement_method '\w scans'
_diffrn_radiation_monochromator graphite
_diffrn_radiation_source 'fine-focus sealed tube'
_diffrn_radiation_type MoK\a
_diffrn_radiation_wavelength 0.71073
_diffrn_reflns_av_R_equivalents 0.0370
_diffrn_reflns_av_sigmaI/netI 0.0413
_diffrn_reflns_limit_h_max 12
_diffrn_reflns_limit_h_min -11
_diffrn_reflns_limit_k_max 21
_diffrn_reflns_limit_k_min -20
_diffrn_reflns_limit_l_max 15
_diffrn_reflns_limit_l_min -16
_diffrn_reflns_number 13672
_diffrn_reflns_theta_full 27.52
_diffrn_reflns_theta_max 27.52
_diffrn_reflns_theta_min 2.03
_diffrn_standards_decay_% 0
_diffrn_standards_interval_count 0
_diffrn_standards_interval_time 0
_diffrn_standards_number 0
_exptl_absorpt_coefficient_mu 0.850
_exptl_absorpt_correction_T_max 0.9198
_exptl_absorpt_correction_T_min 0.7274
_exptl_absorpt_correction_type multi-scan
_exptl_absorpt_process_details SADABS
_exptl_crystal_colour red
_exptl_crystal_density_diffrn 1.792
_exptl_crystal_description BLOCK
_exptl_crystal_F_000 1112
_exptl_crystal_size_max 0.40
_exptl_crystal_size_mid 0.24
_exptl_crystal_size_min 0.10
_refine_diff_density_max 1.168
_refine_diff_density_min -0.391
_refine_diff_density_rms 0.102
_refine_ls_extinction_method none
_refine_ls_goodness_of_fit_ref 1.076
_refine_ls_hydrogen_treatment constr
_refine_ls_matrix_type full
_refine_ls_number_parameters 322
_refine_ls_number_reflns 4647
_refine_ls_number_restraints 12
_refine_ls_restrained_S_all 3.612
_refine_ls_R_factor_all 0.0464
_refine_ls_R_factor_gt 0.0317
_refine_ls_shift/su_max 0.000
_refine_ls_shift/su_mean 0.000
_refine_ls_structure_factor_coef Fsqd
_refine_ls_weighting_details 'calc w=1/[\s^2^(Fo^2^)+(0.0313P)^2^+1.1197P] where P=(Fo^2^+2Fc^2^)/3'
_refine_ls_weighting_scheme calc
_refine_ls_wR_factor_gt 0.0697
_refine_ls_wR_factor_ref 0.0753
_reflns_number_gt 3693
_reflns_number_total 4647
_reflns_threshold_expression >2sigma(I)
_cod_data_source_file ja072672wsi20070501_014951_2.cif
_cod_data_source_block Na[1]
_cod_database_code 4109921

loop_
_symmetry_equiv_pos_as_xyz
'x, y, z'
'-x+1/2, y+1/2, -z+1/2'
'-x, -y, -z'
'x-1/2, -y-1/2, z-1/2'

loop_
_atom_site_label
_atom_site_type_symbol
_atom_site_fract_x
_atom_site_fract_y
_atom_site_fract_z
_atom_site_U_iso_or_equiv
_atom_site_adp_type
_atom_site_occupancy
_atom_site_symmetry_multiplicity
_atom_site_calc_flag
_atom_site_refinement_flags
Ru1 Ru 0.23363(7) 0.26112(4) 0.50726(5) 0.0111(2) Uani 1 1 d .
Na2 Na 0.5566(4) -0.1343(2) 0.7538(3) 0.0214(9) Uani 1 1 d .
Na1 Na 0.5287(4) 0.3637(2) 0.2682(3) 0.0199(8) Uani 1 1 d .
C2 C 0.4990(9) 0.1647(6) 0.6474(7) 0.0164(19) Uani 1 1 d .
H2 H 0.5350 0.2170 0.6680 0.020 Uiso 1 1 d R
C3 C 0.5702(9) 0.0925(6) 0.6847(7) 0.0169(19) Uani 1 1 d .
H3 H 0.6657 0.0919 0.7294 0.020 Uiso 1 1 d R
C5 C 0.3857(9) 0.0205(5) 0.5786(7) 0.0128(18) Uani 1 1 d .
C6 C 0.3141(9) 0.0913(5) 0.5418(7) 0.0128(18) Uani 1 1 d .
C26 C 0.3202(9) -0.0557(5) 0.5363(7) 0.0138(18) Uani 1 1 d .
C22 C 0.3285(10) -0.1913(6) 0.5319(7) 0.019(2) Uani 1 1 d .
H22 H 0.3721 -0.2401 0.5620 0.023 Uiso 1 1 d RD
C23 C 0.1968(10) -0.1928(6) 0.4500(7) 0.019(2) Uani 1 1 d .
H23 H 0.1495 -0.2411 0.4215 0.023 Uiso 1 1 d R
C25 C 0.1876(9) -0.0564(5) 0.4574(7) 0.0136(18) Uani 1 1 d .
C13 C 0.1100(9) 0.0184(5) 0.4220(7) 0.0126(18) Uani 1 1 d .
C15 C -0.0853(9) 0.0866(6) 0.3253(7) 0.0159(19) Uani 1 1 d .
H15 H -0.1749 0.0879 0.2722 0.019 Uiso 1 1 d R
C16 C -0.0228(9) 0.1595(6) 0.3676(7) 0.0146(18) Uani 1 1 d .
H16 H -0.0655 0.2093 0.3406 0.017 Uiso 1 1 d R
C12 C 0.1732(9) 0.0900(5) 0.4654(7) 0.0121(18) Uani 1 1 d .
C37 C 0.3072(9) 0.2621(5) 0.3778(7) 0.0136(18) Uani 1 1 d .
C35 C 0.0881(9) 0.3430(5) 0.4420(7) 0.0157(19) Uani 1 1 d .
C33 C 0.3670(9) 0.3503(6) 0.5679(7) 0.0161(19) Uani 1 1 d .
C31 C 0.1670(9) 0.2604(5) 0.6406(7) 0.0135(18) Uani 1 1 d .
N1 N 0.3701(7) 0.1650(4) 0.5752(6) 0.0121(15) Uani 1 1 d .
N4 N 0.5175(8) 0.0204(5) 0.6514(6) 0.0150(16) Uani 1 1 d .
N21 N 0.3893(8) -0.1244(5) 0.5735(6) 0.0164(16) Uani 1 1 d .
N24 N 0.1267(8) -0.1258(5) 0.4133(6) 0.0166(16) Uani 1 1 d .
N14 N -0.0215(7) 0.0156(4) 0.3507(6) 0.0146(16) Uani 1 1 d .
N11 N 0.1071(7) 0.1624(4) 0.4382(6) 0.0126(15) Uani 1 1 d .
N38 N 0.3512(8) 0.2609(5) 0.3057(6) 0.0205(17) Uani 1 1 d .
N36 N 0.0009(9) 0.3908(5) 0.4067(7) 0.0258(19) Uani 1 1 d .
N34 N 0.4427(9) 0.4042(5) 0.5986(7) 0.0248(19) Uani 1 1 d .
N32 N 0.1327(8) 0.2587(5) 0.7171(6) 0.0206(18) Uani 1 1 d .
O11 O 0.3960(7) 0.4496(4) 0.3433(6) 0.0240(16) Uani 1 1 d D
H111 H 0.381(11) 0.431(6) 0.397(6) 0.029 Uiso 1 1 d D
H112 H 0.431(11) 0.494(4) 0.358(8) 0.029 Uiso 1 1 d D
O21 O 0.4342(8) -0.0557(4) 0.8444(6) 0.0253(16) Uani 1 1 d D
H211 H 0.462(11) -0.008(4) 0.860(8) 0.030 Uiso 1 1 d D
H212 H 0.428(12) -0.076(5) 0.900(6) 0.030 Uiso 1 1 d D
O12 O 0.7171(7) 0.4249(5) 0.3969(6) 0.0288(17) Uani 1 1 d D
H121 H 0.707(11) 0.472(4) 0.396(9) 0.035 Uiso 1 1 d D
H122 H 0.798(8) 0.411(6) 0.393(9) 0.035 Uiso 1 1 d D
O22 O 0.7602(8) -0.1283(5) 0.8948(6) 0.0298(18) Uani 1 1 d D
H221 H 0.768(11) -0.106(7) 0.953(6) 0.036 Uiso 1 1 d D
H222 H 0.837(12) -0.117(7) 0.882(8) 0.036 Uiso 1 1 d D

loop_
_atom_site_aniso_label
_atom_site_aniso_U_11
_atom_site_aniso_U_22
_atom_site_aniso_U_33
_atom_site_aniso_U_23
_atom_site_aniso_U_13
_atom_site_aniso_U_12
Ru1 0.0106(4) 0.0107(4) 0.0119(4) -0.0003(3) 0.0032(3) -0.0002(3)
Na2 0.0217(19) 0.023(2) 0.017(2) -0.0008(15) 0.0023(16) 0.0056(15)
Na1 0.0195(18) 0.020(2) 0.0173(19) -0.0024(15) 0.0015(15) 0.0034(15)
C2 0.013(4) 0.020(5) 0.015(5) -0.002(4) 0.002(4) -0.004(3)
C3 0.011(4) 0.025(6) 0.013(5) -0.001(4) 0.001(4) -0.002(3)
C5 0.011(4) 0.016(5) 0.011(4) 0.000(3) 0.004(3) 0.002(3)
C6 0.012(4) 0.016(5) 0.010(4) -0.001(3) 0.003(4) -0.001(3)
C26 0.014(4) 0.015(5) 0.013(5) 0.001(4) 0.005(4) 0.001(3)
C22 0.025(5) 0.013(5) 0.017(5) 0.003(4) 0.004(4) 0.005(4)
C23 0.023(5) 0.014(5) 0.019(5) -0.001(4) 0.005(4) -0.002(4)
C25 0.015(4) 0.014(5) 0.011(5) -0.001(3) 0.004(4) -0.002(3)
C13 0.013(4) 0.013(5) 0.012(4) 0.001(3) 0.005(4) 0.000(3)
C15 0.012(4) 0.023(5) 0.011(4) 0.000(4) 0.001(4) 0.002(3)
C16 0.012(4) 0.018(5) 0.011(4) 0.003(4) 0.001(4) 0.002(3)
C12 0.011(4) 0.014(5) 0.011(4) -0.001(3) 0.003(4) -0.001(3)
C37 0.011(4) 0.011(5) 0.018(4) 0.000(4) 0.003(4) 0.001(3)
C35 0.019(5) 0.016(5) 0.014(5) 0.000(4) 0.008(4) -0.002(4)
C33 0.019(5) 0.016(5) 0.014(5) -0.001(4) 0.007(4) 0.001(4)
C31 0.012(4) 0.007(4) 0.019(5) 0.000(4) 0.001(4) -0.001(3)
N1 0.013(4) 0.013(4) 0.011(4) 0.000(3) 0.005(3) -0.001(3)
N4 0.012(4) 0.019(4) 0.013(4) -0.001(3) 0.002(3) 0.001(3)
N21 0.018(4) 0.013(4) 0.017(4) 0.000(3) 0.005(3) 0.004(3)
N24 0.018(4) 0.014(4) 0.016(4) -0.002(3) 0.003(3) -0.002(3)
N14 0.011(4) 0.017(4) 0.015(4) -0.001(3) 0.002(3) -0.001(3)
N11 0.014(4) 0.013(4) 0.012(4) 0.000(3) 0.005(3) 0.001(3)
N38 0.020(4) 0.019(5) 0.024(4) 0.002(3) 0.008(4) 0.002(3)
N36 0.025(5) 0.023(5) 0.030(5) 0.006(4) 0.009(4) 0.007(4)
N34 0.028(5) 0.022(5) 0.026(5) -0.006(4) 0.012(4) -0.008(4)
N32 0.022(4) 0.019(5) 0.023(4) -0.002(3) 0.010(4) -0.004(3)
O11 0.024(4) 0.018(4) 0.031(4) -0.006(3) 0.010(3) -0.006(3)
O21 0.034(4) 0.017(4) 0.027(4) -0.001(3) 0.011(3) -0.004(3)
O12 0.018(4) 0.032(5) 0.034(4) -0.001(4) 0.003(3) 0.000(3)
O22 0.024(4) 0.034(5) 0.030(4) -0.005(3) 0.006(3) -0.008(3)

loop_
_atom_type_symbol
_atom_type_description
_atom_type_scat_dispersion_real
_atom_type_scat_dispersion_imag
_atom_type_scat_source
C C 0.0033 0.0016 'International Tables Vol C Tables 4.2.6.8 and 6.1.1.4'
H H 0.0000 0.0000 'International Tables Vol C Tables 4.2.6.8 and 6.1.1.4'
N N 0.0061 0.0033 'International Tables Vol C Tables 4.2.6.8 and 6.1.1.4'
Na Na 0.0362 0.0249 'International Tables Vol C Tables 4.2.6.8 and 6.1.1.4'
Ru Ru -1.2594 0.8363 'International Tables Vol C Tables 4.2.6.8 and 6.1.1.4'
O O 0.0106 0.0060 'International Tables Vol C Tables 4.2.6.8 and 6.1.1.4'

loop_
_geom_angle_atom_site_label_1
_geom_angle_atom_site_label_2
_geom_angle_atom_site_label_3
_geom_angle
_geom_angle_site_symmetry_1
_geom_angle_site_symmetry_3
C35 Ru1 C33 88.1(4) . .
C35 Ru1 C37 91.4(3) . .
C33 Ru1 C37 88.4(3) . .
C35 Ru1 C31 90.0(3) . .
C33 Ru1 C31 90.2(3) . .
C37 Ru1 C31 178.0(3) . .
C35 Ru1 N11 95.3(3) . .
C33 Ru1 N11 174.8(3) . .
C37 Ru1 N11 87.6(3) . .
C31 Ru1 N11 93.8(3) . .
C35 Ru1 N1 173.7(3) . .
C33 Ru1 N1 97.8(3) . .
C37 Ru1 N1 91.1(3) . .
C31 Ru1 N1 87.7(3) . .
N11 Ru1 N1 79.1(3) . .
O22 Na2 O21 91.3(3) . .
O22 Na2 N21 162.0(3) . .
O21 Na2 N21 98.9(3) . .
O22 Na2 N38 88.7(3) . 3_656
O21 Na2 N38 157.0(3) . 3_656
N21 Na2 N38 87.5(3) . 3_656
O22 Na2 N32 113.0(3) . 2_546
O21 Na2 N32 79.2(3) . 2_546
N21 Na2 N32 83.6(3) . 2_546
N38 Na2 N32 79.6(3) 3_656 2_546
O22 Na2 N4 107.6(3) . .
O21 Na2 N4 73.7(2) . .
N21 Na2 N4 62.0(2) . .
N38 Na2 N4 128.0(3) 3_656 .
N32 Na2 N4 131.2(3) 2_546 .
O22 Na2 Na1 102.7(2) . 3_656
O21 Na2 Na1 117.0(2) . 3_656
N21 Na2 Na1 85.8(2) . 3_656
N38 Na2 Na1 41.0(2) 3_656 3_656
N32 Na2 Na1 38.62(18) 2_546 3_656
N4 Na2 Na1 147.70(19) . 3_656
O12 Na1 O11 81.4(3) . .
O12 Na1 N24 144.3(3) . 2
O11 Na1 N24 95.9(3) . 2
O12 Na1 N32 104.6(3) . 4_665
O11 Na1 N32 161.6(3) . 4_665
N24 Na1 N32 89.0(3) 2 4_665
O12 Na1 N38 125.7(3) . .
O11 Na1 N38 80.2(3) . .
N24 Na1 N38 88.4(3) 2 .
N32 Na1 N38 82.3(3) 4_665 .
O12 Na1 N14 84.2(3) . 2
O11 Na1 N14 76.9(3) . 2
N24 Na1 N14 60.7(2) 2 2
N32 Na1 N14 120.5(3) 4_665 2
N38 Na1 N14 138.7(3) . 2
O12 Na1 Na2 125.9(2) . 3_656
O11 Na1 Na2 119.6(2) . 3_656
N24 Na1 Na2 86.5(2) 2 3_656
N32 Na1 Na2 42.9(2) 4_665 3_656
N38 Na1 Na2 39.37(19) . 3_656
N14 Na1 Na2 145.63(19) 2 3_656
N1 C2 C3 121.4(8) . .
N1 C2 H2 113.2 . .
C3 C2 H2 125.4 . .
N4 C3 C2 123.5(8) . .
N4 C3 H3 114.3 . .
C2 C3 H3 121.7 . .
N4 C5 C6 121.7(8) . .
N4 C5 C26 119.1(8) . .
C6 C5 C26 119.1(8) . .
N1 C6 C5 122.6(8) . .
N1 C6 C12 116.7(8) . .
C5 C6 C12 120.8(8) . .
N21 C26 C25 121.3(8) . .
N21 C26 C5 118.9(8) . .
C25 C26 C5 119.8(8) . .
N21 C22 C23 122.4(9) . .
N21 C22 H22 117.5 . .
C23 C22 H22 120.0 . .
N24 C23 C22 121.4(9) . .
N24 C23 H23 115.3 . .
C22 C23 H23 123.1 . .
N24 C25 C26 121.3(8) . .
N24 C25 C13 118.0(8) . .
C26 C25 C13 120.7(8) . .
N14 C13 C12 122.3(8) . .
N14 C13 C25 119.5(8) . .
C12 C13 C25 118.2(8) . .
N14 C15 C16 123.4(8) . .
N14 C15 H15 118.0 . .
C16 C15 H15 118.4 . .
N11 C16 C15 121.5(8) . .
N11 C16 H16 117.0 . .
C15 C16 H16 121.0 . .
N11 C12 C13 122.0(8) . .
N11 C12 C6 116.8(7) . .
C13 C12 C6 121.2(8) . .
N38 C37 Ru1 178.2(8) . .
N36 C35 Ru1 177.6(8) . .
N34 C33 Ru1 176.8(8) . .
N32 C31 Ru1 178.0(8) . .
C2 N1 C6 115.6(8) . .
C2 N1 Ru1 130.8(6) . .
C6 N1 Ru1 113.6(5) . .
C3 N4 C5 115.2(8) . .
C3 N4 Na2 132.0(6) . .
C5 N4 Na2 107.3(5) . .
C22 N21 C26 117.0(8) . .
C22 N21 Na2 116.1(6) . .
C26 N21 Na2 122.0(6) . .
C23 N24 C25 116.6(8) . .
C23 N24 Na1 113.9(6) . 2_545
C25 N24 Na1 123.5(6) . 2_545
C15 N14 C13 115.1(8) . .
C15 N14 Na1 133.5(6) . 2_545
C13 N14 Na1 105.2(5) . 2_545
C16 N11 C12 115.7(8) . .
C16 N11 Ru1 130.5(6) . .
C12 N11 Ru1 113.7(5) . .
C37 N38 Na2 122.0(7) . 3_656
C37 N38 Na1 125.7(7) . .
Na2 N38 Na1 99.6(3) 3_656 .
C31 N32 Na1 120.9(7) . 4_566
C31 N32 Na2 120.2(7) . 2_556
Na1 N32 Na2 98.4(3) 4_566 2_556
Na1 O11 H111 113(8) . .
Na1 O11 H112 114(7) . .
H111 O11 H112 108(8) . .
Na2 O21 H211 118(7) . .
Na2 O21 H212 114(8) . .
H211 O21 H212 107(8) . .
Na1 O12 H121 110(8) . .
Na1 O12 H122 113(8) . .
H121 O12 H122 113(8) . .
Na2 O22 H221 126(8) . .
Na2 O22 H222 118(8) . .
H221 O22 H222 104(9) . .

loop_
_geom_bond_atom_site_label_1
_geom_bond_atom_site_label_2
_geom_bond_distance
_geom_bond_site_symmetry_2
Ru1 C35 1.981(9) .
Ru1 C33 1.988(9) .
Ru1 C37 2.043(9) .
Ru1 C31 2.051(9) .
Ru1 N11 2.101(7) .
Ru1 N1 2.112(7) .
Na2 O22 2.295(8) .
Na2 O21 2.336(8) .
Na2 N21 2.459(8) .
Na2 N38 2.514(9) 3_656
Na2 N32 2.691(9) 2_546
Na2 N4 2.881(9) .
Na2 Na1 3.907(6) 3_656
Na1 O12 2.343(8) .
Na1 O11 2.347(8) .
Na1 N24 2.431(8) 2
Na1 N32 2.465(9) 4_665
Na1 N38 2.600(9) .
Na1 N14 2.967(8) 2
Na1 Na2 3.907(6) 3_656
C2 N1 1.341(11) .
C2 C3 1.406(13) .
C2 H2 0.9501 .
C3 N4 1.332(12) .
C3 H3 0.9501 .
C5 N4 1.366(11) .
C5 C6 1.386(12) .
C5 C26 1.458(12) .
C6 N1 1.365(11) .
C6 C12 1.453(12) .
C26 N21 1.347(11) .
C26 C25 1.407(12) .
C22 N21 1.307(12) .
C22 C23 1.419(13) .
C22 H22 0.9499 .
C23 N24 1.326(11) .
C23 H23 0.9500 .
C25 N24 1.352(11) .
C25 C13 1.465(12) .
C13 N14 1.356(11) .
C13 C12 1.388(12) .
C15 N14 1.335(11) .
C15 C16 1.402(12) .
C15 H15 0.9499 .
C16 N11 1.341(11) .
C16 H16 0.9500 .
C12 N11 1.368(11) .
C37 N38 1.156(12) .
C35 N36 1.162(12) .
C33 N34 1.160(11) .
C31 N32 1.154(12) .
N24 Na1 2.431(8) 2_545
N14 Na1 2.967(8) 2_545
N38 Na2 2.514(9) 3_656
N32 Na1 2.465(9) 4_566
N32 Na2 2.691(9) 2_556
O11 H111 0.83(6) .
O11 H112 0.82(6) .
O21 H211 0.84(6) .
O21 H212 0.83(6) .
O12 H121 0.80(6) .
O12 H122 0.84(6) .
O22 H221 0.84(6) .
O22 H222 0.84(10) .

loop_
_geom_torsion_atom_site_label_1
_geom_torsion_atom_site_label_2
_geom_torsion_atom_site_label_3
_geom_torsion_atom_site_label_4
_geom_torsion
_geom_torsion_site_symmetry_1
_geom_torsion_site_symmetry_4
N1 C2 C3 N4 0.7(14) . .
N4 C5 C6 N1 0.2(13) . .
C26 C5 C6 N1 -178.1(8) . .
N4 C5 C6 C12 -179.1(8) . .
C26 C5 C6 C12 2.5(12) . .
N4 C5 C26 N21 2.6(12) . .
C6 C5 C26 N21 -179.0(8) . .
N4 C5 C26 C25 -176.9(8) . .
C6 C5 C26 C25 1.5(12) . .
N21 C22 C23 N24 -1.7(14) . .
N21 C26 C25 N24 -2.3(13) . .
C5 C26 C25 N24 177.2(8) . .
N21 C26 C25 C13 176.5(8) . .
C5 C26 C25 C13 -3.9(13) . .
N24 C25 C13 N14 3.1(12) . .
C26 C25 C13 N14 -175.9(8) . .
N24 C25 C13 C12 -178.7(8) . .
C26 C25 C13 C12 2.3(12) . .
N14 C15 C16 N11 -0.4(14) . .
N14 C13 C12 N11 -0.6(13) . .
C25 C13 C12 N11 -178.8(7) . .
N14 C13 C12 C6 179.8(8) . .
C25 C13 C12 C6 1.7(12) . .
N1 C6 C12 N11 -3.1(11) . .
C5 C6 C12 N11 176.3(7) . .
N1 C6 C12 C13 176.4(7) . .
C5 C6 C12 C13 -4.2(13) . .
C35 Ru1 C37 N38 -173(26) . .
C33 Ru1 C37 N38 99(26) . .
C31 Ru1 C37 N38 54(31) . .
N11 Ru1 C37 N38 -78(26) . .
N1 Ru1 C37 N38 1(26) . .
C33 Ru1 C35 N36 -94(21) . .
C37 Ru1 C35 N36 177(100) . .
C31 Ru1 C35 N36 -4(21) . .
N11 Ru1 C35 N36 90(21) . .
N1 Ru1 C35 N36 64(22) . .
C35 Ru1 C33 N34 -45(14) . .
C37 Ru1 C33 N34 46(14) . .
C31 Ru1 C33 N34 -135(14) . .
N11 Ru1 C33 N34 85(15) . .
N1 Ru1 C33 N34 137(14) . .
C35 Ru1 C31 N32 -172(24) . .
C33 Ru1 C31 N32 -84(24) . .
C37 Ru1 C31 N32 -39(30) . .
N11 Ru1 C31 N32 93(24) . .
N1 Ru1 C31 N32 14(24) . .
C3 C2 N1 C6 0.3(12) . .
C3 C2 N1 Ru1 177.8(6) . .
C5 C6 N1 C2 -0.7(12) . .
C12 C6 N1 C2 178.7(8) . .
C5 C6 N1 Ru1 -178.7(7) . .
C12 C6 N1 Ru1 0.7(9) . .
C35 Ru1 N1 C2 -150(3) . .
C33 Ru1 N1 C2 7.6(8) . .
C37 Ru1 N1 C2 96.2(8) . .
C31 Ru1 N1 C2 -82.2(8) . .
N11 Ru1 N1 C2 -176.5(8) . .
C35 Ru1 N1 C6 27(3) . .
C33 Ru1 N1 C6 -174.8(6) . .
C37 Ru1 N1 C6 -86.2(6) . .
C31 Ru1 N1 C6 95.4(6) . .
N11 Ru1 N1 C6 1.1(6) . .
C2 C3 N4 C5 -1.2(12) . .
C2 C3 N4 Na2 -151.2(7) . .
C6 C5 N4 C3 0.7(12) . .
C26 C5 N4 C3 179.1(8) . .
C6 C5 N4 Na2 157.8(7) . .
C26 C5 N4 Na2 -23.8(9) . .
O22 Na2 N4 C3 -18.9(8) . .
O21 Na2 N4 C3 67.2(8) . .
N21 Na2 N4 C3 177.0(8) . .
N38 Na2 N4 C3 -121.5(8) 3_656 .
N32 Na2 N4 C3 126.3(7) 2_546 .
Na1 Na2 N4 C3 -177.7(6) 3_656 .
O22 Na2 N4 C5 -170.7(5) . .
O21 Na2 N4 C5 -84.6(6) . .
N21 Na2 N4 C5 25.2(5) . .
N38 Na2 N4 C5 86.7(6) 3_656 .
N32 Na2 N4 C5 -25.5(7) 2_546 .
Na1 Na2 N4 C5 30.5(7) 3_656 .
C23 C22 N21 C26 0.9(13) . .
C23 C22 N21 Na2 156.4(7) . .
C25 C26 N21 C22 1.1(12) . .
C5 C26 N21 C22 -178.5(8) . .
C25 C26 N21 Na2 -152.9(7) . .
C5 C26 N21 Na2 27.6(10) . .
O22 Na2 N21 C22 120.3(11) . .
O21 Na2 N21 C22 -115.6(7) . .
N38 Na2 N21 C22 42.2(7) 3_656 .
N32 Na2 N21 C22 -37.6(7) 2_546 .
N4 Na2 N21 C22 178.3(7) . .
Na1 Na2 N21 C22 1.1(6) 3_656 .
O22 Na2 N21 C26 -85.5(12) . .
O21 Na2 N21 C26 38.6(7) . .
N38 Na2 N21 C26 -163.6(7) 3_656 .
N32 Na2 N21 C26 116.6(7) 2_546 .
N4 Na2 N21 C26 -27.5(6) . .
Na1 Na2 N21 C26 155.3(7) 3_656 .
C22 C23 N24 C25 0.4(13) . .
C22 C23 N24 Na1 154.2(7) . 2_545
C26 C25 N24 C23 1.5(12) . .
C13 C25 N24 C23 -177.4(8) . .
C26 C25 N24 Na1 -149.6(7) . 2_545
C13 C25 N24 Na1 31.5(10) . 2_545
C16 C15 N14 C13 0.3(12) . .
C16 C15 N14 Na1 -147.3(7) . 2_545
C12 C13 N14 C15 0.2(12) . .
C25 C13 N14 C15 178.3(8) . .
C12 C13 N14 Na1 156.5(7) . 2_545
C25 C13 N14 Na1 -25.4(9) . 2_545
C15 C16 N11 C12 0.0(12) . .
C15 C16 N11 Ru1 175.3(6) . .
C13 C12 N11 C16 0.5(12) . .
C6 C12 N11 C16 -179.9(7) . .
C13 C12 N11 Ru1 -175.6(6) . .
C6 C12 N11 Ru1 3.9(9) . .
C35 Ru1 N11 C16 4.7(8) . .
C33 Ru1 N11 C16 -125(4) . .
C37 Ru1 N11 C16 -86.5(8) . .
C31 Ru1 N11 C16 95.0(8) . .
N1 Ru1 N11 C16 -178.1(8) . .
C35 Ru1 N11 C12 -179.9(6) . .
C33 Ru1 N11 C12 50(4) . .
C37 Ru1 N11 C12 88.9(6) . .
C31 Ru1 N11 C12 -89.6(6) . .
N1 Ru1 N11 C12 -2.7(6) . .
Ru1 C37 N38 Na2 28(27) . 3_656
Ru1 C37 N38 Na1 -106(26) . .
O12 Na1 N38 C37 36.4(9) . .
O11 Na1 N38 C37 -35.6(8) . .
N24 Na1 N38 C37 -131.9(8) 2 .
N32 Na1 N38 C37 138.9(8) 4_665 .
N14 Na1 N38 C37 -92.6(9) 2 .
Na2 Na1 N38 C37 141.6(10) 3_656 .
O12 Na1 N38 Na2 -105.3(4) . 3_656
O11 Na1 N38 Na2 -177.2(3) . 3_656
N24 Na1 N38 Na2 86.4(3) 2 3_656
N32 Na1 N38 Na2 -2.8(3) 4_665 3_656
N14 Na1 N38 Na2 125.7(3) 2 3_656
Ru1 C31 N32 Na1 -73(24) . 4_566
Ru1 C31 N32 Na2 164(24) . 2_556
